data_8104366
loop_
_publ_author_name
'Blase, W.'
'Somer, M.'
'Cordier, G.'

_publ_section_title
;
 Crystal structure of hexasodium triarsenidogallate
;
_journal_name_full 'Zeitschrift fuer Kristallographie (149,1979-)'
_journal_page_first 145
_journal_page_last 146
_journal_volume 206
_journal_year 1993
_chemical_formula_sum 'As3 Ga Na6'
_chemical_name_systematic 'Na6 (Ga As3)'
_space_group_IT_number 2
_symmetry_space_group_name_Hall '-P 1'
_symmetry_space_group_name_H-M 'P -1'
_cell_angle_alpha 94.25
_cell_angle_beta 94.84
_cell_angle_gamma 119.77
_cell_formula_units_Z 4
_cell_length_a 8.17
_cell_length_b 8.202
_cell_length_c 17.287
_cell_volume 992.890
_citation_journal_id_ASTM ZEKRDZ
_cod_data_source_file Blase_ZEKRDZ_1993_1545.cif
_cod_data_source_block As3Ga1Na6
_cod_original_cell_volume 992.8901
_cod_original_formula_sum 'As3 Ga1 Na6'
_cod_database_code 8104366

loop_
_symmetry_equiv_pos_as_xyz
x,y,z
-x,-y,-z

loop_
_atom_site_label
_atom_site_type_symbol
_atom_site_fract_x
_atom_site_fract_y
_atom_site_fract_z
_atom_site_occupancy
_atom_site_U_iso_or_equiv
As1 As-3 0.44439 0.32487 0.37071 1 0.0
As5 As-3 0.70619 0.50343 0.11864 1 0.0
Na11 Na+1 0.2332 -0.2697 0.55682 0.85 0.0
Ga1 Ga+3 0.70949 0.21029 0.12478 1 0.0
Na2 Na+1 0.79083 0.5733 0.30181 1 0.0
Na3 Na+1 0.1585 -0.0242 0.42911 1 0.0
Na6 Na+1 0.10864 0.58353 0.1981 1 0.0
Na13 Na+1 0.3109 0.5209 0.05689 0.77 0.0
Na7 Na+1 0.2417 0.3733 0.50187 1 0.0
Na4 Na+1 0.4504 -0.02235 0.30413 1 0.0
Na5 Na+1 1.04316 0.23128 0.30329 1 0.0
Ga2 Ga+3 0.45432 0.62618 0.3753 1 0.0
Na9 Na+1 0.02663 -0.1547 0.07019 1 0.0
Na10 Na+1 0.3746 0.1313 -0.00414 1 0.0
As3 As-3 0.15533 0.62006 0.38028 1 0.0
As6 As-3 0.76257 0.91244 0.38303 1 0.0
As2 As-3 0.99081 0.18755 0.11802 1 0.0
Na8 Na+1 -0.294 -0.15827 0.19812 1 0.0
As4 As-3 0.41025 -0.08024 0.12979 1 0.0
Na12 Na+1 1.3863 0.863 0.5219 0.15 0.0
Na1 Na+1 0.36592 0.25683 0.19384 1 0.0
Na14 Na+1 0.1429 0.5307 0.0241 0.23 0.0
